data_4031274
loop_
_publ_author_name
'Vigo, L.'
'Oilunkaniemi, R.'
'Laitinen, R.S.'

_publ_section_title
;
 Formation and characterization of platinum and palladium complexes of
 bis(trimethylsilylmethyl)tellane
;
_journal_name_full 'European Journal of Inorganic Chemistry'
_journal_page_first 284
_journal_page_last 290
_journal_volume 2008
_journal_year 2008
_chemical_formula_sum 'C16 H44 Cl2 Pt Si4 Te2'
_chemical_name_systematic 'Pt Cl2 (Te (C H2 Si (C H3)3)2)2'
_space_group_IT_number 61
_symmetry_space_group_name_Hall '-P 2ac 2ab'
_symmetry_space_group_name_H-M 'P b c a'
_cell_angle_alpha 90
_cell_angle_beta 90
_cell_angle_gamma 90
_cell_formula_units_Z 8
_cell_length_a 12.452
_cell_length_b 22.462
_cell_length_c 22.991
_cell_volume 6430.510
_citation_journal_id_ASTM EJICFO
_cod_data_source_file Vigo_EJICFO_2008_1497.cif
_cod_data_source_block C16H44Cl2Pt1Si4Te2
_cod_original_cell_volume 6430.509
_cod_original_formula_sum 'C16 H44 Cl2 Pt1 Si4 Te2'
_cod_database_code 4031274

loop_
_symmetry_equiv_pos_as_xyz
x,y,z
-x+1/2,-y,z+1/2
x+1/2,-y+1/2,-z
-x,y+1/2,-z+1/2
-x,-y,-z
x-1/2,y,-z-1/2
-x-1/2,y-1/2,z
x,-y-1/2,z-1/2

loop_
_atom_site_label
_atom_site_type_symbol
_atom_site_fract_x
_atom_site_fract_y
_atom_site_fract_z
_atom_site_occupancy
_atom_site_U_iso_or_equiv
Te1 Te 0.1437 0.03314 0.1921 1 0.0
H41 H 0.2817 -0.1697 -0.0494 1 0.0
H30 H 0.449 0.2365 -0.065 1 0.0
H38 H 0.136 -0.0294 -0.1292 1 0.0
C9 C 0.0131 -0.1134 0.1666 1 0.0
C3 C 0.3736 0.0844 0.0002 1 0.0
C5 C 0.133 0.2301 0.2883 1 0.0
H14 H 0.3595 0.1777 0.245 1 0.0
H8 H 0.2926 -0.0784 0.0472 1 0.0
H7 H 0.3691 -0.0485 -0.0004 1 0.0
C7 C 0.0805 0.1883 0.1652 1 0.0
H17 H 0.0919 0.2281 0.149 1 0.0
C4 C 0.2949 -0.0491 0.0151 1 0.0
H29 H 0.3141 0.2493 0.0416 1 0.0
H35 H 0.2366 0.1382 -0.0974 1 0.0
C15 C 0.262 -0.1402 -0.079 1 0.0
C8 C 0.2546 -0.1376 0.1787 1 0.0
H28 H 0.2571 0.1923 0.0699 1 0.0
Si2 Si 0.13 -0.1151 0.21778 1 0.0
H15 H 0.0053 0.184 0.1772 1 0.0
H37 H 0.1509 0.02 -0.0797 1 0.0
H20 H 0.2863 -0.1027 0.1597 1 0.0
Si3 Si 0.3465 0.1643 -0.0168 1 0.0
H42 H 0.0265 -0.1134 -0.0361 1 0.0
H26 H 0.1646 -0.1751 0.3013 1 0.0
H19 H 0.3061 -0.1542 0.2066 1 0.0
H43 H 0.0382 -0.0567 0.0056 1 0.0
H22 H -0.0534 -0.1078 0.1888 1 0.0
H44 H 0.0862 -0.1197 0.0252 1 0.0
H11 H 0.1377 0.2709 0.2734 1 0.0
H12 H 0.3273 0.2284 0.1994 1 0.0
C12 C 0.4623 0.1946 -0.0554 1 0.0
H4 H 0.0957 -0.0335 0.281 1 0.0
H16 H 0.0974 0.1583 0.1356 1 0.0
H10 H 0.0593 0.222 0.3009 1 0.0
Cl1 Cl 0.509 0.02282 0.11511 1 0.0
Te2 Te 0.25724 0.0375 0.04926 1 0.0
H23 H 0.0096 -0.1511 0.1452 1 0.0
C10 C 0.0988 -0.1668 0.2794 1 0.0
H31 H 0.474 0.172 -0.0913 1 0.0
Cl2 Cl 0.3978 0.02567 0.24546 1 0.0
H33 H 0.215 0.2061 -0.0797 1 0.0
H9 H 0.1819 0.2256 0.3214 1 0.0
Pt1 Pt 0.33275 0.03089 0.15097 1 0.0
H40 H 0.2094 -0.1576 -0.1057 1 0.0
H1 H 0.0873 0.0976 0.2825 1 0.0
H32 H 0.5262 0.1917 -0.0306 1 0.0
C11 C 0.323 0.207 0.051 1 0.0
H2 H 0.2148 0.0897 0.2845 1 0.0
C2 C 0.1508 -0.0396 0.2505 1 0.0
H27 H 0.3837 0.2018 0.0773 1 0.0
C6 C 0.3147 0.1871 0.2112 1 0.0
H6 H 0.3835 0.0631 -0.0371 1 0.0
C16 C 0.0731 -0.0933 -0.008 1 0.0
Si1 Si 0.171 0.17731 0.23048 1 0.0
H21 H 0.022 -0.0804 0.1392 1 0.0
H36 H 0.253 -0.0038 -0.115 1 0.0
C13 C 0.2259 0.1656 -0.0648 1 0.0
H18 H 0.2371 -0.1677 0.1494 1 0.0
H3 H 0.2218 -0.0392 0.2699 1 0.0
H25 H 0.0459 -0.1482 0.3052 1 0.0
H5 H 0.4427 0.0822 0.0214 1 0.0
H39 H 0.3262 -0.1284 -0.1007 1 0.0
C1 C 0.1536 0.0993 0.2588 1 0.0
H24 H 0.0695 -0.2041 0.264 1 0.0
Si4 Si 0.2031 -0.07428 -0.04329 1 0.0
H34 H 0.1626 0.1533 -0.0425 1 0.0
H13 H 0.3331 0.1604 0.179 1 0.0
C14 C 0.1834 -0.0149 -0.0983 1 0.0
